data_4128473
loop_
_publ_author_name
'Hung, Kevin'
'Condakes, Matthew L.'
'Novaes, Luiz F. T.'
'Harwood, Stephen J.'
'Morikawa, Takahiro'
'Yang, Zhi'
'Maimone, Thomas J.'

_publ_section_title
;
 Development of a Terpene Feedstock-Based Oxidative Synthetic Approach to
 the Illicium Sesquiterpenes.
;
_journal_issue 7
_journal_name_full 'Journal of the American Chemical Society'
_journal_page_first 3083
_journal_page_last 3099
_journal_paper_doi 10.1021/jacs.8b12247
_journal_volume 141
_journal_year 2019
_chemical_absolute_configuration ad
_chemical_formula_moiety 'C15 H22 O3'
_chemical_formula_sum 'C15 H22 O3'
_chemical_formula_weight 250.32
_space_group_crystal_system monoclinic
_space_group_IT_number 4
_space_group_name_Hall 'P 2yb'
_space_group_name_H-M_alt 'P 1 21 1'
_atom_sites_solution_hydrogens geom
_atom_sites_solution_primary dual
_audit_creation_date 2018-03-13
_audit_creation_method
;
Olex2 1.2-ac3
(compiled 2017.08.10 svn.r3458 for OlexSys, GUI svn.r5381)
;
_cell_angle_alpha 90
_cell_angle_beta 96.3190(10)
_cell_angle_gamma 90
_cell_formula_units_Z 4
_cell_length_a 8.38830(10)
_cell_length_b 11.55480(10)
_cell_length_c 13.55300(10)
_cell_measurement_reflns_used 26537
_cell_measurement_temperature 100(2)
_cell_measurement_theta_max 78.5320
_cell_measurement_theta_min 3.7840
_cell_volume 1305.65(2)
_computing_cell_refinement 'CrysAlisPro 1.171.39.45f (Rigaku OD, 2018)'
_computing_data_collection 'CrysAlisPro 1.171.39.45f (Rigaku OD, 2018)'
_computing_data_reduction 'CrysAlisPro 1.171.39.45f (Rigaku OD, 2018)'
_computing_molecular_graphics 'Olex2 (Dolomanov et al., 2009)'
_computing_publication_material 'Olex2 (Dolomanov et al., 2009)'
_computing_structure_refinement 'ShelXL (Sheldrick, 2015)'
_computing_structure_solution 'ShelXT (Sheldrick, 2015)'
_diffrn_ambient_temperature 100(2)
_diffrn_detector 'CCD plate'
_diffrn_detector_type 'Pilatus 200K'
_diffrn_measured_fraction_theta_full 0.995
_diffrn_measured_fraction_theta_max 0.981
_diffrn_measurement_details
;
List of Runs (angles in degrees, time in seconds):

  # Type    Start    End  Width  t~exp~   \w     \q     \k     \f   Frames
--------------------------------------------------------------------------
  1  \w    -16.00  70.00   0.50    0.50    --    0.00  67.00   8.00  172
  2  \w   -116.00 -30.00   0.50    0.50    -- -100.00  67.00   8.00  172
  3  \w   -170.00 -84.00   0.50    0.50    -- -100.00 -67.00-125.00  172
  4  \w     90.00 176.00   0.50    0.50    --  106.00  67.00   8.00  172
  5  \w    -15.00  31.00   0.50    0.50    --    0.00 -99.00   0.00   92
  6  \w    -45.00  20.00   0.50    0.50    --    0.00 -77.00 150.00  130
  7  \w    -15.00  31.00   0.50    0.50    --    0.00 -99.00-150.00   92
  8  \w    -15.00  31.00   0.50    0.50    --    0.00 -99.00  90.00   92
  9  \w     -7.00  77.00   0.50    0.50    --    0.00  38.00 150.00  168
 10  \w    -70.00  16.00   0.50    0.50    --    0.00 -67.00-125.00  172
 11  \w    -15.00  31.00   0.50    0.50    --    0.00 -99.00 -60.00   92
 12  \w   -177.00 -94.00   0.50    0.50    -- -100.00 -30.00 -90.00  166
 13  \w    -80.00 -25.00   0.50    0.50    -- -100.00  45.00-150.00  110
 14  \w   -172.00 -80.00   0.50    0.50    -- -100.00 -77.00 150.00  184
 15  \w   -175.00 -91.00   0.50    0.50    -- -100.00 -45.00 120.00  168
 16  \w   -120.00 -28.00   0.50    0.50    -- -100.00  77.00  30.00  184
 17  \w   -175.00 -91.00   0.50    0.50    -- -100.00 -45.00-180.00  168
 18  \w   -170.00 -86.00   0.50    0.50    -- -100.00 -61.00 150.00  168
 19  \w   -107.00 -21.00   0.50    0.50    -- -100.00  15.00 150.00  172
 20  \w   -178.00 -93.00   0.50    0.50    -- -100.00 -15.00 120.00  170
 21  \w   -177.00 -94.00   0.50    0.50    -- -100.00 -30.00  90.00  166
 22  \w    -72.00 -23.00   0.50    0.50    -- -100.00  30.00   0.00   98
 23  \w   -114.00 -30.00   0.50    0.50    -- -100.00  61.00-180.00  168
 24  \w   -177.00 -94.00   0.50    0.50    -- -100.00 -30.00  60.00  166
 25  \w   -175.00 -91.00   0.50    0.50    -- -100.00 -45.00  90.00  168
 26  \w    -80.00 -25.00   0.50    0.50    -- -100.00  45.00   0.00  110
 27  \w    -80.00 -25.00   0.50    0.50    -- -100.00  45.00 150.00  110
 28  \w   -177.00 -92.00   0.50    0.50    -- -100.00   0.00 -90.00  170
 29  \w     92.00 176.00   0.50    0.50    --  106.00  61.00   0.00  168
 30  \w     86.00 178.00   0.50    0.50    --  106.00  77.00  30.00  184
 31  \w    100.00 169.00   0.50    0.50    --  106.00  30.00   0.00  138
 32  \w     38.00  74.00   0.50    0.50    --  106.00 -45.00-120.00   72
 33  \w     83.00 126.00   0.50    0.50    --  106.00 -77.00 150.00   86
 34  \w     47.00  74.00   0.50    0.50    --  106.00 -77.00 150.00   54
 35  \w     99.00 133.00   0.50    0.50    --  106.00  15.00 150.00   68
 36  \w    100.00 170.00   0.50    0.50    --  106.00  30.00 -30.00  140
 37  \w     74.00  99.00   0.50    0.50    --  106.00 -94.00 -60.00   50
 38  \w     30.00  55.00   0.50    0.50    --  106.00 -94.00 -60.00   50
 39  \w    101.00 174.00   0.50    0.50    --  106.00  61.00 120.00  146
 40  \w    150.00 176.00   0.50    0.50    --  106.00  30.00 -60.00   52
 41  \w    100.00 147.00   0.50    0.50    --  106.00  30.00 -60.00   94
 42  \w     67.00  97.00   0.50    0.50    --  106.00 -94.00 -90.00   60
 43  \w     31.00  61.00   0.50    0.50    --  106.00 -94.00 -90.00   60
 44  \w    149.00 176.00   0.50    0.50    --  106.00  61.00  60.00   54
 45  \w     31.00  71.00   0.50    0.50    --  106.00 -45.00  90.00   80
 46  \w     47.00  73.00   0.50    0.50    --  106.00 -45.00-180.00   52
 47  \w    108.00 143.00   0.50    0.50    --  106.00  61.00  60.00   70
 48  \w     61.00 109.00   0.50    0.50    --  106.00 -94.00-120.00   96
 49  \w     30.00  72.00   0.50    0.50    --  106.00 -94.00  60.00   84
 50  \w     60.00  86.00   0.50    0.50    --  106.00 -67.00-125.00   52
;
_diffrn_measurement_device 'four-circle diffractometer'
_diffrn_measurement_device_type 'ROD, Synergy Custom DW system, Pilatus 200K'
_diffrn_measurement_method '\w scans'
_diffrn_orient_matrix_type 'CrysAlisPro convention (1999,Acta A55,543-557)'
_diffrn_orient_matrix_UB_11 -0.1656114000
_diffrn_orient_matrix_UB_12 -0.0527509000
_diffrn_orient_matrix_UB_13 0.0114548000
_diffrn_orient_matrix_UB_21 -0.0230144000
_diffrn_orient_matrix_UB_22 0.0877227000
_diffrn_orient_matrix_UB_23 0.0829177000
_diffrn_orient_matrix_UB_31 -0.0787036000
_diffrn_orient_matrix_UB_32 0.0854220000
_diffrn_orient_matrix_UB_33 -0.0779134000
_diffrn_radiation_monochromator mirror
_diffrn_radiation_probe x-ray
_diffrn_radiation_type CuK\a
_diffrn_radiation_wavelength 1.54184
_diffrn_reflns_av_R_equivalents 0.0295
_diffrn_reflns_av_unetI/netI 0.0144
_diffrn_reflns_Laue_measured_fraction_full 0.995
_diffrn_reflns_Laue_measured_fraction_max 0.981
_diffrn_reflns_limit_h_max 10
_diffrn_reflns_limit_h_min -10
_diffrn_reflns_limit_k_max 14
_diffrn_reflns_limit_k_min -14
_diffrn_reflns_limit_l_max 17
_diffrn_reflns_limit_l_min -17
_diffrn_reflns_number 28219
_diffrn_reflns_point_group_measured_fraction_full 0.994
_diffrn_reflns_point_group_measured_fraction_max 0.972
_diffrn_reflns_theta_full 67.684
_diffrn_reflns_theta_max 78.947
_diffrn_reflns_theta_min 3.281
_diffrn_source 'Rotating-anode X-ray tube'
_diffrn_source_type 'Rigaku (Cu) X-ray Source'
_exptl_absorpt_coefficient_mu 0.697
_exptl_absorpt_correction_T_max 1.00000
_exptl_absorpt_correction_T_min 0.84895
_exptl_absorpt_correction_type multi-scan
_exptl_absorpt_process_details
;
CrysAlisPro 1.171.39.45f (Rigaku Oxford Diffraction, 2018)
Empirical absorption correction using spherical harmonics,
 implemented in SCALE3 ABSPACK scaling algorithm.
;
_exptl_crystal_colour colourless
_exptl_crystal_colour_primary colourless
_exptl_crystal_density_diffrn 1.273
_exptl_crystal_description block
_exptl_crystal_F_000 544
_exptl_crystal_size_max 0.28
_exptl_crystal_size_mid 0.2
_exptl_crystal_size_min 0.2
_refine_diff_density_max 0.185
_refine_diff_density_min -0.155
_refine_diff_density_rms 0.034
_refine_ls_abs_structure_details
;
 Flack x determined using 2547 quotients [(I+)-(I-)]/[(I+)+(I-)]
 (Parsons, Flack and Wagner, Acta Cryst. B69 (2013) 249-259).
;
_refine_ls_abs_structure_Flack -0.08(5)
_refine_ls_extinction_method none
_refine_ls_goodness_of_fit_ref 1.055
_refine_ls_hydrogen_treatment constr
_refine_ls_matrix_type full
_refine_ls_number_parameters 331
_refine_ls_number_reflns 5484
_refine_ls_number_restraints 1
_refine_ls_restrained_S_all 1.054
_refine_ls_R_factor_all 0.0286
_refine_ls_R_factor_gt 0.0285
_refine_ls_shift/su_max 0.001
_refine_ls_shift/su_mean 0.000
_refine_ls_structure_factor_coef Fsqd
_refine_ls_weighting_details 'w=1/[\s^2^(Fo^2^)+(0.0382P)^2^+0.3009P] where P=(Fo^2^+2Fc^2^)/3'
_refine_ls_weighting_scheme calc
_refine_ls_wR_factor_gt 0.0745
_refine_ls_wR_factor_ref 0.0745
_reflns_Friedel_coverage 0.886
_reflns_Friedel_fraction_full 0.994
_reflns_Friedel_fraction_max 0.962
_reflns_number_gt 5468
_reflns_number_total 5484
_reflns_threshold_expression 'I > 2\s(I)'
_cod_data_source_file ja8b12247_si_012.cif
_cod_data_source_block kh_146_2_2_3
_cod_database_code 4128473
_shelx_shelxl_version_number 2017/1
_chemical_oxdiff_formula 'C15 O4 H22'
_shelx_space_group_comment
;
The symmetry employed for this shelxl refinement is uniquely defined
by the following loop, which should always be used as a source of
symmetry information in preference to the above space-group names.
They are only intended as comments.
;
_shelx_estimated_absorpt_t_max 0.873
_shelx_estimated_absorpt_t_min 0.829
_reflns_odcompleteness_completeness 99.54
_reflns_odcompleteness_iscentric 1
_reflns_odcompleteness_theta 74.33
_olex2_refinement_description
;
1. Fixed Uiso
 At 1.2 times of:
  All C(H) groups, All C(H,H) groups
 At 1.5 times of:
  All C(H,H,H) groups
2.a Ternary CH refined with riding coordinates:
 C26(H26), C14(H14), C11(H11), C2(H2), C17(H17), C29(H29)
2.b Secondary CH2 refined with riding coordinates:
 C4(H4A,H4B), C6(H6A,H6B), C27(H27A,H27B), C19(H19A,H19B), C8(H8A,H8B),
 C23(H23A,H23B), C28(H28A,H28B), C21(H21A,H21B), C12(H12A,H12B), C13(H13A,H13B)
2.c Idealised Me refined as rotating group:
 C1(H1A,H1B,H1C), C15(H15A,H15B,H15C), C16(H16A,H16B,H16C), C30(H30A,H30B,
 H30C), C10(H10A,H10B,H10C), C25(H25A,H25B,H25C)
;
_olex2_submission_special_instructions 'No special instructions were received'
_oxdiff_exptl_absorpt_empirical_details
;
Empirical correction (ABSPACK) includes:
- Absorption correction using spherical harmonics
- Frame scaling
;
_oxdiff_exptl_absorpt_empirical_full_max 1.722
_oxdiff_exptl_absorpt_empirical_full_min 0.722

loop_
_space_group_symop_operation_xyz
'x, y, z'
'-x, y+1/2, -z'

loop_
_atom_site_label
_atom_site_type_symbol
_atom_site_fract_x
_atom_site_fract_y
_atom_site_fract_z
_atom_site_U_iso_or_equiv
_atom_site_adp_type
_atom_site_occupancy
_atom_site_site_symmetry_order
_atom_site_calc_flag
_atom_site_refinement_flags_posn
O1 O 0.87392(15) 0.19071(10) 0.88028(9) 0.0217(3) Uani 1 1 d .
O3 O 0.97890(15) 0.38820(11) 1.04739(9) 0.0223(3) Uani 1 1 d .
O4 O 0.42203(16) 0.80874(11) 0.35649(10) 0.0275(3) Uani 1 1 d .
O6 O 0.61143(15) 0.59290(12) 0.48265(10) 0.0265(3) Uani 1 1 d .
O2 O 1.21752(16) 0.32077(12) 1.03054(10) 0.0308(3) Uani 1 1 d .
O5 O 0.50243(19) 0.69313(13) 0.59468(10) 0.0337(3) Uani 1 1 d .
C7 C 1.1181(2) 0.39351(15) 1.00632(12) 0.0202(3) Uani 1 1 d .
C26 C 0.32899(19) 0.45656(14) 0.35100(12) 0.0171(3) Uani 1 1 d .
H26 H 0.348103 0.378647 0.382184 0.020 Uiso 1 1 calc R
C4 C 0.96948(19) 0.35989(15) 0.80671(12) 0.0179(3) Uani 1 1 d .
H4A H 0.921574 0.361983 0.736627 0.021 Uiso 1 1 calc R
H4B H 1.071021 0.315826 0.808896 0.021 Uiso 1 1 calc R
C3 C 0.85664(19) 0.29423(14) 0.86632(12) 0.0164(3) Uani 1 1 d .
C6 C 1.13929(19) 0.48585(14) 0.93004(12) 0.0180(3) Uani 1 1 d .
H6A H 1.245531 0.475534 0.905859 0.022 Uiso 1 1 calc R
H6B H 1.139006 0.562485 0.962691 0.022 Uiso 1 1 calc R
C27 C 0.1930(2) 0.44212(15) 0.26569(13) 0.0210(3) Uani 1 1 d .
H27A H 0.197223 0.364437 0.235273 0.025 Uiso 1 1 calc R
H27B H 0.201512 0.501340 0.213752 0.025 Uiso 1 1 calc R
C1 C 0.6256(2) 0.28914(15) 0.96987(13) 0.0222(3) Uani 1 1 d .
H1A H 0.602579 0.212003 0.941784 0.033 Uiso 1 1 calc GR
H1B H 0.524724 0.327779 0.980139 0.033 Uiso 1 1 calc GR
H1C H 0.692465 0.281878 1.033560 0.033 Uiso 1 1 calc GR
C19 C 0.2416(2) 0.65823(14) 0.38795(13) 0.0193(3) Uani 1 1 d .
H19A H 0.149686 0.662359 0.335602 0.023 Uiso 1 1 calc R
H19B H 0.216541 0.708918 0.443079 0.023 Uiso 1 1 calc R
C14 C 1.0638(2) 0.55216(15) 0.75047(12) 0.0206(3) Uani 1 1 d .
H14 H 1.128799 0.499460 0.712136 0.025 Uiso 1 1 calc R
C5 C 1.01010(19) 0.48548(14) 0.84034(11) 0.0158(3) Uani 1 1 d .
C15 C 1.1602(2) 0.66203(16) 0.77783(14) 0.0246(4) Uani 1 1 d .
H15A H 1.096504 0.714457 0.814648 0.037 Uiso 1 1 calc GR
H15B H 1.186460 0.700351 0.717162 0.037 Uiso 1 1 calc GR
H15C H 1.259496 0.641711 0.819218 0.037 Uiso 1 1 calc GR
C24 C 0.4919(2) 0.50024(15) 0.32407(13) 0.0196(3) Uani 1 1 d .
C11 C 0.8560(2) 0.54848(14) 0.86012(12) 0.0181(3) Uani 1 1 d .
H11 H 0.888462 0.625178 0.890063 0.022 Uiso 1 1 calc R
C2 C 0.71437(19) 0.36046(15) 0.89837(12) 0.0179(3) Uani 1 1 d .
H2 H 0.637567 0.370127 0.837064 0.021 Uiso 1 1 calc R
C18 C 0.3883(2) 0.70659(15) 0.34599(12) 0.0199(3) Uani 1 1 d .
C8 C 0.8609(2) 0.48079(16) 1.03624(12) 0.0220(4) Uani 1 1 d .
H8A H 0.917200 0.555680 1.047748 0.026 Uiso 1 1 calc R
H8B H 0.787534 0.471905 1.088194 0.026 Uiso 1 1 calc R
C20 C 0.25560(19) 0.53258(14) 0.42679(12) 0.0173(3) Uani 1 1 d .
C22 C 0.4925(2) 0.60984(16) 0.54034(12) 0.0239(4) Uani 1 1 d .
C23 C 0.6148(2) 0.49392(17) 0.41699(14) 0.0243(4) Uani 1 1 d .
H23A H 0.594196 0.422971 0.454534 0.029 Uiso 1 1 calc R
H23B H 0.723555 0.487185 0.395705 0.029 Uiso 1 1 calc R
C9 C 0.76034(19) 0.48502(15) 0.93450(12) 0.0187(3) Uani 1 1 d .
C28 C 0.0351(2) 0.45766(17) 0.31411(14) 0.0248(4) Uani 1 1 d .
H28A H -0.027816 0.523176 0.283040 0.030 Uiso 1 1 calc R
H28B H -0.030994 0.386636 0.305690 0.030 Uiso 1 1 calc R
C17 C 0.4790(2) 0.62622(16) 0.28305(12) 0.0205(3) Uani 1 1 d .
H17 H 0.411754 0.620787 0.217533 0.025 Uiso 1 1 calc R
C29 C 0.0842(2) 0.48198(16) 0.42560(13) 0.0220(3) Uani 1 1 d .
H29 H 0.011379 0.541853 0.449447 0.026 Uiso 1 1 calc R
C16 C 0.6379(2) 0.68031(19) 0.26079(15) 0.0301(4) Uani 1 1 d .
H16A H 0.707662 0.691182 0.322980 0.045 Uiso 1 1 calc GR
H16B H 0.616979 0.755400 0.228297 0.045 Uiso 1 1 calc GR
H16C H 0.690599 0.628959 0.216850 0.045 Uiso 1 1 calc GR
C30 C 0.0770(2) 0.37148(17) 0.48793(14) 0.0288(4) Uani 1 1 d .
H30A H 0.150805 0.313696 0.465782 0.043 Uiso 1 1 calc GR
H30B H -0.032508 0.340637 0.479726 0.043 Uiso 1 1 calc GR
H30C H 0.108008 0.389614 0.558053 0.043 Uiso 1 1 calc GR
C21 C 0.3502(2) 0.52953(16) 0.53072(12) 0.0218(3) Uani 1 1 d .
H21A H 0.277755 0.551177 0.580621 0.026 Uiso 1 1 calc R
H21B H 0.387893 0.449516 0.545354 0.026 Uiso 1 1 calc R
C10 C 0.6096(2) 0.55524(17) 0.94859(17) 0.0289(4) Uani 1 1 d .
H10A H 0.640353 0.634267 0.968892 0.043 Uiso 1 1 calc GR
H10B H 0.552902 0.518878 0.999959 0.043 Uiso 1 1 calc GR
H10C H 0.539170 0.557498 0.885942 0.043 Uiso 1 1 calc GR
C12 C 0.7693(2) 0.57216(17) 0.75619(14) 0.0260(4) Uani 1 1 d .
H12A H 0.708312 0.645578 0.755455 0.031 Uiso 1 1 calc R
H12B H 0.694150 0.508483 0.735158 0.031 Uiso 1 1 calc R
C25 C 0.5502(2) 0.41704(17) 0.24719(14) 0.0274(4) Uani 1 1 d .
H25A H 0.553475 0.338021 0.273600 0.041 Uiso 1 1 calc GR
H25B H 0.657883 0.439888 0.233016 0.041 Uiso 1 1 calc GR
H25C H 0.476484 0.420150 0.185913 0.041 Uiso 1 1 calc GR
C13 C 0.9038(2) 0.58011(19) 0.68706(14) 0.0310(4) Uani 1 1 d .
H13A H 0.884045 0.524008 0.631863 0.037 Uiso 1 1 calc R
H13B H 0.907454 0.658870 0.658637 0.037 Uiso 1 1 calc R

loop_
_atom_site_aniso_label
_atom_site_aniso_U_11
_atom_site_aniso_U_22
_atom_site_aniso_U_33
_atom_site_aniso_U_23
_atom_site_aniso_U_13
_atom_site_aniso_U_12
O1 0.0245(6) 0.0153(6) 0.0254(6) 0.0002(5) 0.0023(5) 0.0001(5)
O3 0.0211(6) 0.0273(7) 0.0185(5) 0.0029(5) 0.0018(4) -0.0047(5)
O4 0.0329(7) 0.0174(6) 0.0311(7) 0.0031(5) -0.0013(5) -0.0042(5)
O6 0.0220(6) 0.0291(7) 0.0266(6) 0.0030(5) -0.0047(5) -0.0050(5)
O2 0.0278(7) 0.0314(7) 0.0327(7) 0.0085(6) 0.0005(6) 0.0051(6)
O5 0.0459(8) 0.0260(7) 0.0270(6) -0.0039(6) -0.0065(6) -0.0064(6)
C7 0.0191(8) 0.0239(9) 0.0172(7) -0.0009(6) -0.0006(6) -0.0028(6)
C26 0.0184(7) 0.0146(7) 0.0185(7) 0.0007(6) 0.0034(6) 0.0015(6)
C4 0.0194(7) 0.0160(7) 0.0189(7) -0.0027(6) 0.0049(6) -0.0007(6)
C3 0.0169(7) 0.0154(8) 0.0162(7) -0.0024(6) -0.0015(6) -0.0025(6)
C6 0.0144(7) 0.0194(8) 0.0205(7) -0.0003(6) 0.0026(6) -0.0013(6)
C27 0.0219(8) 0.0199(8) 0.0209(8) -0.0011(6) 0.0004(6) -0.0015(6)
C1 0.0204(8) 0.0216(9) 0.0253(8) -0.0014(7) 0.0063(6) -0.0040(7)
C19 0.0211(8) 0.0154(8) 0.0217(8) -0.0002(6) 0.0032(6) 0.0029(6)
C14 0.0249(8) 0.0197(8) 0.0179(7) 0.0019(6) 0.0051(6) -0.0030(7)
C5 0.0164(7) 0.0148(7) 0.0165(7) 0.0002(6) 0.0031(6) -0.0018(6)
C15 0.0283(9) 0.0199(8) 0.0263(8) 0.0034(6) 0.0061(7) -0.0052(7)
C24 0.0176(7) 0.0204(8) 0.0213(8) 0.0026(6) 0.0035(6) 0.0036(6)
C11 0.0162(7) 0.0135(8) 0.0245(8) 0.0005(6) 0.0024(6) -0.0003(6)
C2 0.0159(7) 0.0178(8) 0.0198(7) -0.0010(6) 0.0017(6) -0.0015(6)
C18 0.0211(8) 0.0174(8) 0.0198(7) 0.0034(6) -0.0035(6) -0.0004(7)
C8 0.0205(8) 0.0254(9) 0.0211(8) -0.0067(7) 0.0076(6) -0.0039(7)
C20 0.0169(7) 0.0160(7) 0.0191(7) -0.0003(6) 0.0029(6) 0.0006(6)
C22 0.0297(9) 0.0215(9) 0.0184(7) 0.0033(7) -0.0066(7) -0.0012(7)
C23 0.0185(8) 0.0264(9) 0.0276(9) 0.0046(7) 0.0008(7) 0.0030(7)
C9 0.0166(7) 0.0167(8) 0.0231(8) -0.0031(6) 0.0040(6) -0.0013(6)
C28 0.0191(8) 0.0250(9) 0.0296(9) -0.0015(7) 0.0002(7) -0.0036(7)
C17 0.0186(7) 0.0229(8) 0.0204(7) 0.0048(7) 0.0031(6) -0.0004(7)
C29 0.0193(8) 0.0210(8) 0.0267(8) -0.0006(7) 0.0067(6) -0.0006(6)
C16 0.0227(9) 0.0330(10) 0.0353(10) 0.0091(8) 0.0059(7) -0.0026(8)
C30 0.0321(9) 0.0250(9) 0.0310(9) 0.0013(8) 0.0104(7) -0.0083(8)
C21 0.0273(9) 0.0206(8) 0.0179(8) 0.0003(7) 0.0038(6) -0.0003(7)
C10 0.0206(8) 0.0207(9) 0.0471(11) -0.0036(8) 0.0115(8) 0.0015(7)
C12 0.0236(8) 0.0219(8) 0.0307(9) 0.0077(7) -0.0043(7) -0.0010(7)
C25 0.0277(9) 0.0284(9) 0.0280(9) 0.0014(7) 0.0117(7) 0.0062(8)
C13 0.0333(10) 0.0354(11) 0.0230(8) 0.0099(8) -0.0022(7) -0.0062(8)

loop_
_atom_type_symbol
_atom_type_description
_atom_type_scat_dispersion_real
_atom_type_scat_dispersion_imag
_atom_type_scat_source
C C 0.0181 0.0091 'International Tables Vol C Tables 4.2.6.8 and 6.1.1.4'
H H 0.0000 0.0000 'International Tables Vol C Tables 4.2.6.8 and 6.1.1.4'
O O 0.0492 0.0322 'International Tables Vol C Tables 4.2.6.8 and 6.1.1.4'

loop_
_geom_angle_atom_site_label_1
_geom_angle_atom_site_label_2
_geom_angle_atom_site_label_3
_geom_angle
C7 O3 C8 122.27(13)
C22 O6 C23 122.39(14)
O3 C7 C6 119.16(14)
O2 C7 O3 117.44(16)
O2 C7 C6 123.35(16)
C27 C26 H26 106.9
C24 C26 H26 106.9
C24 C26 C27 117.47(13)
C20 C26 H26 106.9
C20 C26 C27 104.25(13)
C20 C26 C24 113.85(14)
H4A C4 H4B 107.4
C3 C4 H4A 108.2
C3 C4 H4B 108.2
C3 C4 C5 116.29(13)
C5 C4 H4A 108.2
C5 C4 H4B 108.2
O1 C3 C4 120.31(15)
O1 C3 C2 122.27(15)
C4 C3 C2 117.17(14)
C7 C6 H6A 108.7
C7 C6 H6B 108.7
C7 C6 C5 114.44(13)
H6A C6 H6B 107.6
C5 C6 H6A 108.7
C5 C6 H6B 108.7
C26 C27 H27A 110.7
C26 C27 H27B 110.7
C26 C27 C28 105.43(13)
H27A C27 H27B 108.8
C28 C27 H27A 110.7
C28 C27 H27B 110.7
H1A C1 H1B 109.5
H1A C1 H1C 109.5
H1B C1 H1C 109.5
C2 C1 H1A 109.5
C2 C1 H1B 109.5
C2 C1 H1C 109.5
H19A C19 H19B 107.4
C18 C19 H19A 108.3
C18 C19 H19B 108.3
C18 C19 C20 116.08(14)
C20 C19 H19A 108.3
C20 C19 H19B 108.3
C5 C14 H14 109.1
C15 C14 H14 109.1
C15 C14 C5 114.46(14)
C15 C14 C13 111.41(15)
C13 C14 H14 109.1
C13 C14 C5 103.35(14)
C4 C5 C14 107.96(13)
C6 C5 C4 110.41(13)
C6 C5 C14 112.31(13)
C11 C5 C4 109.52(13)
C11 C5 C6 113.28(13)
C11 C5 C14 103.02(13)
C14 C15 H15A 109.5
C14 C15 H15B 109.5
C14 C15 H15C 109.5
H15A C15 H15B 109.5
H15A C15 H15C 109.5
H15B C15 H15C 109.5
C26 C24 C23 108.83(14)
C26 C24 C17 111.26(13)
C23 C24 C17 110.52(14)
C25 C24 C26 108.25(15)
C25 C24 C23 106.90(14)
C25 C24 C17 110.94(14)
C5 C11 H11 107.1
C5 C11 C9 113.47(13)
C5 C11 C12 104.32(14)
C9 C11 H11 107.1
C12 C11 H11 107.1
C12 C11 C9 117.14(14)
C3 C2 C1 111.26(14)
C3 C2 H2 105.8
C3 C2 C9 112.36(13)
C1 C2 H2 105.8
C1 C2 C9 114.90(13)
C9 C2 H2 105.8
O4 C18 C19 120.02(16)
O4 C18 C17 122.21(16)
C19 C18 C17 117.49(15)
O3 C8 H8A 108.6
O3 C8 H8B 108.6
O3 C8 C9 114.64(13)
H8A C8 H8B 107.6
C9 C8 H8A 108.6
C9 C8 H8B 108.6
C26 C20 C19 109.37(13)
C26 C20 C29 102.56(13)
C26 C20 C21 113.32(13)
C19 C20 C29 108.39(13)
C21 C20 C19 110.21(14)
C21 C20 C29 112.65(13)
O6 C22 C21 119.37(15)
O5 C22 O6 117.61(17)
O5 C22 C21 122.94(17)
O6 C23 C24 114.09(14)
O6 C23 H23A 108.7
O6 C23 H23B 108.7
C24 C23 H23A 108.7
C24 C23 H23B 108.7
H23A C23 H23B 107.6
C11 C9 C2 111.30(13)
C8 C9 C11 109.17(13)
C8 C9 C2 110.24(14)
C10 C9 C11 109.01(14)
C10 C9 C2 110.49(14)
C10 C9 C8 106.50(14)
C27 C28 H28A 110.4
C27 C28 H28B 110.4
H28A C28 H28B 108.6
C29 C28 C27 106.63(13)
C29 C28 H28A 110.4
C29 C28 H28B 110.4
C24 C17 H17 105.6
C18 C17 C24 112.95(14)
C18 C17 H17 105.6
C18 C17 C16 111.17(16)
C16 C17 C24 115.06(15)
C16 C17 H17 105.6
C20 C29 H29 109.6
C28 C29 C20 103.03(13)
C28 C29 H29 109.6
C30 C29 C20 113.62(15)
C30 C29 C28 111.33(15)
C30 C29 H29 109.6
C17 C16 H16A 109.5
C17 C16 H16B 109.5
C17 C16 H16C 109.5
H16A C16 H16B 109.5
H16A C16 H16C 109.5
H16B C16 H16C 109.5
C29 C30 H30A 109.5
C29 C30 H30B 109.5
C29 C30 H30C 109.5
H30A C30 H30B 109.5
H30A C30 H30C 109.5
H30B C30 H30C 109.5
C20 C21 H21A 109.0
C20 C21 H21B 109.0
C22 C21 C20 112.90(14)
C22 C21 H21A 109.0
C22 C21 H21B 109.0
H21A C21 H21B 107.8
C9 C10 H10A 109.5
C9 C10 H10B 109.5
C9 C10 H10C 109.5
H10A C10 H10B 109.5
H10A C10 H10C 109.5
H10B C10 H10C 109.5
C11 C12 H12A 110.7
C11 C12 H12B 110.7
C11 C12 C13 105.22(14)
H12A C12 H12B 108.8
C13 C12 H12A 110.7
C13 C12 H12B 110.7
C24 C25 H25A 109.5
C24 C25 H25B 109.5
C24 C25 H25C 109.5
H25A C25 H25B 109.5
H25A C25 H25C 109.5
H25B C25 H25C 109.5
C14 C13 C12 107.32(14)
C14 C13 H13A 110.3
C14 C13 H13B 110.3
C12 C13 H13A 110.3
C12 C13 H13B 110.3
H13A C13 H13B 108.5

loop_
_geom_bond_atom_site_label_1
_geom_bond_atom_site_label_2
_geom_bond_distance
O1 C3 1.217(2)
O3 C7 1.349(2)
O3 C8 1.454(2)
O4 C18 1.218(2)
O6 C22 1.348(2)
O6 C23 1.451(2)
O2 C7 1.204(2)
O5 C22 1.209(2)
C7 C6 1.510(2)
C26 H26 1.0000
C26 C27 1.542(2)
C26 C24 1.538(2)
C26 C20 1.531(2)
C4 H4A 0.9900
C4 H4B 0.9900
C4 C3 1.514(2)
C4 C5 1.548(2)
C3 C2 1.521(2)
C6 H6A 0.9900
C6 H6B 0.9900
C6 C5 1.537(2)
C27 H27A 0.9900
C27 H27B 0.9900
C27 C28 1.551(2)
C1 H1A 0.9800
C1 H1B 0.9800
C1 H1C 0.9800
C1 C2 1.527(2)
C19 H19A 0.9900
C19 H19B 0.9900
C19 C18 1.518(2)
C19 C20 1.544(2)
C14 H14 1.0000
C14 C5 1.550(2)
C14 C15 1.529(2)
C14 C13 1.546(3)
C5 C11 1.533(2)
C15 H15A 0.9800
C15 H15B 0.9800
C15 H15C 0.9800
C24 C23 1.539(2)
C24 C17 1.558(2)
C24 C25 1.537(2)
C11 H11 1.0000
C11 C9 1.541(2)
C11 C12 1.537(2)
C2 H2 1.0000
C2 C9 1.555(2)
C18 C17 1.520(2)
C8 H8A 0.9900
C8 H8B 0.9900
C8 C9 1.536(2)
C20 C29 1.550(2)
C20 C21 1.539(2)
C22 C21 1.506(3)
C23 H23A 0.9900
C23 H23B 0.9900
C9 C10 1.532(2)
C28 H28A 0.9900
C28 H28B 0.9900
C28 C29 1.548(2)
C17 H17 1.0000
C17 C16 1.532(2)
C29 H29 1.0000
C29 C30 1.536(2)
C16 H16A 0.9800
C16 H16B 0.9800
C16 H16C 0.9800
C30 H30A 0.9800
C30 H30B 0.9800
C30 H30C 0.9800
C21 H21A 0.9900
C21 H21B 0.9900
C10 H10A 0.9800
C10 H10B 0.9800
C10 H10C 0.9800
C12 H12A 0.9900
C12 H12B 0.9900
C12 C13 1.547(3)
C25 H25A 0.9800
C25 H25B 0.9800
C25 H25C 0.9800
C13 H13A 0.9900
C13 H13B 0.9900
